data_4500050
loop_
_publ_author_name
'Emilie Voisin'
'Thierry Maris'
'James D. Wuest'

_publ_section_title
;
 Crystal Structures of Spiroborates Derived from 2,2'-Dihydroxybiphenyl
;
_journal_name_full 'Cryst. Growth & Design'
_journal_page_first 308
_journal_page_last 318
_journal_paper_doi 10.1021/cg700803k
_journal_volume 8
_journal_year 2008
_chemical_compound_source 'Synthesized by the authors. See text'
_chemical_formula_moiety 'C24 H16 B O4, C12 H28 N'
_chemical_formula_sum 'C36 H44 B N O4'
_chemical_formula_weight 565.53
_chemical_name_systematic
; 
 ? 
;
_space_group_IT_number 14
_symmetry_cell_setting monoclinic
_symmetry_space_group_name_Hall '-P 2ybc'
_symmetry_space_group_name_H-M 'P 1 21/c 1'
_atom_sites_solution_hydrogens geom
_atom_sites_solution_primary direct
_atom_sites_solution_secondary difmap
_audit_creation_method SHELXL-97
_cell_angle_alpha 90.00
_cell_angle_beta 102.49(3)
_cell_angle_gamma 90.00
_cell_formula_units_Z 8
_cell_length_a 23.105(5)
_cell_length_b 17.302(4)
_cell_length_c 16.392(3)
_cell_measurement_reflns_used 1234
_cell_measurement_temperature 100(2)
_cell_measurement_theta_max 69.11
_cell_measurement_theta_min 1.96
_cell_volume 6398(2)
_computing_cell_refinement 'SMART (Bruker, 2003)'
_computing_data_collection 'SMART (Bruker, 2003)'
_computing_data_reduction 'SAINT (Bruker, 2004)'
_computing_molecular_graphics 'SHELXTL (Bruker, 1997)'
_computing_publication_material 'UdMX (local program)'
_computing_structure_refinement 'SHELXL97 (Sheldrick, 1997)'
_computing_structure_solution 'SHELXS97 (Sheldrick, 1997)'
_diffrn_ambient_temperature 100(2)
_diffrn_detector_area_resol_mean 5.5
_diffrn_measured_fraction_theta_full 0.976
_diffrn_measured_fraction_theta_max 0.976
_diffrn_measurement_device_type 'Bruker Smart 6000'
_diffrn_measurement_method \w
_diffrn_radiation_monochromator 'Montel 200 optics'
_diffrn_radiation_source 'Rotating Anode'
_diffrn_radiation_type CuK\a
_diffrn_radiation_wavelength 1.54178
_diffrn_reflns_av_R_equivalents 0.000
_diffrn_reflns_av_sigmaI/netI 0.0694
_diffrn_reflns_limit_h_max 27
_diffrn_reflns_limit_h_min -27
_diffrn_reflns_limit_k_max 20
_diffrn_reflns_limit_k_min -20
_diffrn_reflns_limit_l_max 19
_diffrn_reflns_limit_l_min -19
_diffrn_reflns_number 21203
_diffrn_reflns_theta_full 69.11
_diffrn_reflns_theta_max 69.11
_diffrn_reflns_theta_min 1.96
_diffrn_standards_decay_% 0.10
_diffrn_standards_interval_time 1440
_diffrn_standards_number 5
_exptl_absorpt_coefficient_mu 0.587
_exptl_absorpt_correction_T_max 0.9800
_exptl_absorpt_correction_T_min 0.9400
_exptl_absorpt_correction_type multi-scan
_exptl_absorpt_process_details 'Sadabs (Sheldrick, 1996)'
_exptl_crystal_colour Colourless
_exptl_crystal_density_diffrn 1.174
_exptl_crystal_density_method 'not measured'
_exptl_crystal_description block
_exptl_crystal_F_000 2432
_exptl_crystal_size_max 0.11
_exptl_crystal_size_mid 0.03
_exptl_crystal_size_min 0.03
_refine_diff_density_max 0.294
_refine_diff_density_min -0.275
_refine_diff_density_rms 0.063
_refine_ls_extinction_coef 0.00051(6)
_refine_ls_extinction_expression Fc^*^=kFc[1+0.001xFc^2^\l^3^/sin(2\q)]^-1/4^
_refine_ls_extinction_method SHELXL
_refine_ls_goodness_of_fit_ref 0.974
_refine_ls_hydrogen_treatment constr
_refine_ls_matrix_type full
_refine_ls_number_parameters 767
_refine_ls_number_reflns 11552
_refine_ls_number_restraints 0
_refine_ls_restrained_S_all 0.974
_refine_ls_R_factor_all 0.1169
_refine_ls_R_factor_gt 0.0623
_refine_ls_shift/su_max 0.001
_refine_ls_shift/su_mean 0.000
_refine_ls_structure_factor_coef Fsqd
_refine_ls_weighting_details 'calc w=1/[\s^2^(Fo^2^)+(0.0920P)^2^] where P=(Fo^2^+2Fc^2^)/3'
_refine_ls_weighting_scheme calc
_refine_ls_wR_factor_gt 0.1539
_refine_ls_wR_factor_ref 0.1812
_reflns_number_gt 8436
_reflns_number_total 11552
_reflns_threshold_expression I>2\s(I)
_cod_data_source_file deposit.cif
_cod_data_source_block jiw895
_cod_original_sg_symbol_H-M P21/c
_cod_database_code 4500050

loop_
_symmetry_equiv_pos_as_xyz
'x, y, z'
'-x, y+1/2, -z+1/2'
'-x, -y, -z'
'x, -y-1/2, z-1/2'

loop_
_atom_site_label
_atom_site_type_symbol
_atom_site_fract_x
_atom_site_fract_y
_atom_site_fract_z
_atom_site_U_iso_or_equiv
_atom_site_adp_type
_atom_site_occupancy
_atom_site_symmetry_multiplicity
_atom_site_calc_flag
_atom_site_refinement_flags
B1 B 0.39706(17) 0.68728(19) 0.1152(2) 0.0369(9) Uani 1 1 d .
O1 O 0.38401(9) 0.65499(10) 0.19125(11) 0.0384(5) Uani 1 1 d .
B2 B 0.13208(17) 0.20967(19) 0.9302(2) 0.0388(9) Uani 1 1 d .
O2 O 0.45097(9) 0.65515(10) 0.09595(10) 0.0361(5) Uani 1 1 d .
O3 O 0.40140(9) 0.77056(10) 0.13197(11) 0.0372(5) Uani 1 1 d .
O4 O 0.35095(9) 0.66933(10) 0.04043(10) 0.0339(5) Uani 1 1 d .
O5 O 0.08150(9) 0.19882(10) 0.96867(11) 0.0391(5) Uani 1 1 d .
O6 O 0.14315(9) 0.29146(11) 0.91562(11) 0.0403(5) Uani 1 1 d .
O7 O 0.18141(9) 0.17313(11) 0.98965(11) 0.0404(5) Uani 1 1 d .
O8 O 0.12318(9) 0.17610(10) 0.84631(10) 0.0374(5) Uani 1 1 d .
C10 C 0.39572(15) 0.57862(16) 0.20698(16) 0.0384(8) Uani 1 1 d .
C11 C 0.45429(15) 0.55256(16) 0.23038(16) 0.0384(8) Uani 1 1 d .
C12 C 0.46421(16) 0.47503(16) 0.25280(17) 0.0433(8) Uani 1 1 d .
H12 H 0.5033 0.4570 0.2708 0.052 Uiso 1 1 calc R
C13 C 0.41774(17) 0.42473(18) 0.24893(18) 0.0514(9) Uani 1 1 d .
H13 H 0.4252 0.3725 0.2633 0.062 Uiso 1 1 calc R
C14 C 0.35977(16) 0.45068(18) 0.22389(18) 0.0494(9) Uani 1 1 d .
H14 H 0.3280 0.4160 0.2204 0.059 Uiso 1 1 calc R
C15 C 0.34891(15) 0.52817(17) 0.20399(17) 0.0454(8) Uani 1 1 d .
H15 H 0.3097 0.5463 0.1885 0.055 Uiso 1 1 calc R
C20 C 0.50071(14) 0.65436(16) 0.15917(17) 0.0388(8) Uani 1 1 d .
C21 C 0.50429(14) 0.60515(15) 0.22801(17) 0.0384(8) Uani 1 1 d .
C22 C 0.55739(15) 0.60586(17) 0.28970(18) 0.0455(9) Uani 1 1 d .
H22 H 0.5604 0.5739 0.3368 0.055 Uiso 1 1 calc R
C23 C 0.60503(15) 0.65188(17) 0.28328(19) 0.0487(9) Uani 1 1 d .
H23 H 0.6396 0.6519 0.3258 0.058 Uiso 1 1 calc R
C24 C 0.60108(15) 0.69805(17) 0.21307(19) 0.0497(9) Uani 1 1 d .
H24 H 0.6335 0.7286 0.2070 0.060 Uiso 1 1 calc R
C25 C 0.54899(14) 0.69909(16) 0.15165(19) 0.0430(8) Uani 1 1 d .
H25 H 0.5466 0.7306 0.1043 0.052 Uiso 1 1 calc R
C30 C 0.40203(14) 0.81890(15) 0.06634(16) 0.0359(7) Uani 1 1 d .
C31 C 0.35039(14) 0.83104(15) 0.00505(16) 0.0345(7) Uani 1 1 d .
C32 C 0.35221(15) 0.88349(15) -0.05910(18) 0.0414(8) Uani 1 1 d .
H32 H 0.3179 0.8922 -0.1008 0.050 Uiso 1 1 calc R
C33 C 0.40390(16) 0.92279(16) -0.0619(2) 0.0494(9) Uani 1 1 d .
H33 H 0.4047 0.9580 -0.1053 0.059 Uiso 1 1 calc R
C34 C 0.45430(16) 0.90994(16) -0.0005(2) 0.0496(9) Uani 1 1 d .
H34 H 0.4896 0.9361 -0.0028 0.059 Uiso 1 1 calc R
C35 C 0.45338(15) 0.85902(15) 0.06436(19) 0.0442(8) Uani 1 1 d .
H35 H 0.4875 0.8518 0.1068 0.053 Uiso 1 1 calc R
C40 C 0.29813(14) 0.70836(16) 0.02638(16) 0.0347(7) Uani 1 1 d .
C41 C 0.29536(14) 0.78729(16) 0.00731(15) 0.0337(7) Uani 1 1 d .
C42 C 0.23986(14) 0.82231(17) -0.01140(17) 0.0415(8) Uani 1 1 d .
H42 H 0.2374 0.8755 -0.0232 0.050 Uiso 1 1 calc R
C43 C 0.18798(15) 0.78102(19) -0.01316(18) 0.0477(9) Uani 1 1 d .
H43 H 0.1509 0.8059 -0.0259 0.057 Uiso 1 1 calc R
C44 C 0.19183(15) 0.70272(18) 0.00411(18) 0.0477(9) Uani 1 1 d .
H44 H 0.1571 0.6738 0.0023 0.057 Uiso 1 1 calc R
C45 C 0.24660(14) 0.66666(17) 0.02403(17) 0.0415(8) Uani 1 1 d .
H45 H 0.2488 0.6135 0.0360 0.050 Uiso 1 1 calc R
C50 C 0.03232(15) 0.24336(17) 0.94185(17) 0.0409(8) Uani 1 1 d .
C51 C 0.03360(16) 0.32271(18) 0.95782(18) 0.0468(9) Uani 1 1 d .
C52 C -0.01969(18) 0.3637(2) 0.9323(2) 0.0605(11) Uani 1 1 d .
H52 H -0.0201 0.4172 0.9421 0.073 Uiso 1 1 calc R
C53 C -0.07190(18) 0.3271(2) 0.8930(2) 0.0684(12) Uani 1 1 d .
H53 H -0.1068 0.3560 0.8753 0.082 Uiso 1 1 calc R
C54 C -0.07241(17) 0.2486(2) 0.8801(2) 0.0652(11) Uani 1 1 d .
H54 H -0.1078 0.2233 0.8552 0.078 Uiso 1 1 calc R
C55 C -0.01997(15) 0.20704(19) 0.90408(19) 0.0504(9) Uani 1 1 d .
H55 H -0.0201 0.1535 0.8945 0.061 Uiso 1 1 calc R
C60 C 0.14215(16) 0.34437(17) 0.97731(17) 0.0453(9) Uani 1 1 d .
C61 C 0.08922(17) 0.36127(17) 0.99962(18) 0.0487(9) Uani 1 1 d .
C62 C 0.0894(2) 0.41793(18) 1.0610(2) 0.0671(12) Uani 1 1 d .
H62 H 0.0539 0.4298 1.0775 0.080 Uiso 1 1 calc R
C63 C 0.1404(3) 0.4562(2) 1.0974(2) 0.0833(16) Uani 1 1 d .
H63 H 0.1399 0.4935 1.1390 0.100 Uiso 1 1 calc R
C64 C 0.1924(2) 0.4401(2) 1.0730(2) 0.0800(14) Uani 1 1 d .
H64 H 0.2272 0.4671 1.0971 0.096 Uiso 1 1 calc R
C65 C 0.19370(17) 0.38365(18) 1.0125(2) 0.0596(10) Uani 1 1 d .
H65 H 0.2292 0.3724 0.9959 0.071 Uiso 1 1 calc R
C70 C 0.23389(15) 0.16081(17) 0.96607(17) 0.0409(8) Uani 1 1 d .
C71 C 0.23754(15) 0.10447(16) 0.90596(18) 0.0413(8) Uani 1 1 d .
C72 C 0.29322(16) 0.08938(18) 0.89035(19) 0.0489(9) Uani 1 1 d .
H72 H 0.2971 0.0507 0.8516 0.059 Uiso 1 1 calc R
C73 C 0.34318(16) 0.1296(2) 0.9302(2) 0.0570(10) Uani 1 1 d .
H73 H 0.3802 0.1188 0.9176 0.068 Uiso 1 1 calc R
C74 C 0.33845(17) 0.1856(2) 0.9884(2) 0.0571(10) Uani 1 1 d .
H74 H 0.3722 0.2131 1.0157 0.068 Uiso 1 1 calc R
C75 C 0.28381(15) 0.20088(18) 1.00630(18) 0.0469(9) Uani 1 1 d .
H75 H 0.2805 0.2388 1.0461 0.056 Uiso 1 1 calc R
C80 C 0.12872(15) 0.09848(16) 0.83628(17) 0.0383(8) Uani 1 1 d .
C81 C 0.18379(15) 0.06181(16) 0.86250(17) 0.0400(8) Uani 1 1 d .
C82 C 0.18674(16) -0.01675(17) 0.84356(19) 0.0477(9) Uani 1 1 d .
H82 H 0.2233 -0.0424 0.8593 0.057 Uiso 1 1 calc R
C83 C 0.13788(17) -0.05795(18) 0.80263(19) 0.0503(9) Uani 1 1 d .
H83 H 0.1412 -0.1109 0.7918 0.060 Uiso 1 1 calc R
C84 C 0.08399(16) -0.02049(18) 0.77770(19) 0.0508(9) Uani 1 1 d .
H84 H 0.0505 -0.0479 0.7494 0.061 Uiso 1 1 calc R
C85 C 0.07953(15) 0.05750(17) 0.79455(18) 0.0451(8) Uani 1 1 d .
H85 H 0.0429 0.0828 0.7776 0.054 Uiso 1 1 calc R
N90 N 0.35656(11) 0.61048(13) 0.81225(14) 0.0392(6) Uani 1 1 d .
C91 C 0.34555(14) 0.56593(16) 0.73055(17) 0.0428(8) Uani 1 1 d .
H91A H 0.3428 0.6033 0.6850 0.051 Uiso 1 1 calc R
H91B H 0.3804 0.5336 0.7306 0.051 Uiso 1 1 calc R
C92 C 0.29144(15) 0.51482(18) 0.71059(19) 0.0536(9) Uani 1 1 d .
H92A H 0.2567 0.5434 0.7194 0.064 Uiso 1 1 calc R
H92B H 0.2971 0.4697 0.7477 0.064 Uiso 1 1 calc R
C94 C 0.28144(15) 0.48843(17) 0.61956(18) 0.0536(9) Uani 1 1 d .
H94A H 0.2691 0.5322 0.5829 0.080 Uiso 1 1 calc R
H94B H 0.2508 0.4491 0.6091 0.080 Uiso 1 1 calc R
H94C H 0.3180 0.4673 0.6090 0.080 Uiso 1 1 calc R
C95 C 0.41366(14) 0.65505(17) 0.81574(17) 0.0436(8) Uani 1 1 d .
H95A H 0.4083 0.6874 0.7656 0.052 Uiso 1 1 calc R
H95B H 0.4450 0.6176 0.8128 0.052 Uiso 1 1 calc R
C96 C 0.43560(15) 0.70653(16) 0.89116(18) 0.0448(8) Uani 1 1 d .
H96A H 0.4084 0.7502 0.8903 0.054 Uiso 1 1 calc R
H96B H 0.4370 0.6771 0.9427 0.054 Uiso 1 1 calc R
C98 C 0.49712(15) 0.73606(17) 0.88862(19) 0.0512(9) Uani 1 1 d .
H98A H 0.5240 0.6926 0.8908 0.077 Uiso 1 1 calc R
H98B H 0.5112 0.7697 0.9361 0.077 Uiso 1 1 calc R
H98C H 0.4954 0.7647 0.8373 0.077 Uiso 1 1 calc R
C99 C 0.36220(15) 0.55701(16) 0.88714(17) 0.0472(9) Uani 1 1 d .
H99A H 0.3656 0.5891 0.9372 0.057 Uiso 1 1 calc R
H99B H 0.3253 0.5275 0.8806 0.057 Uiso 1 1 calc R
C100 C 0.41312(17) 0.50032(18) 0.90277(19) 0.0612(11) Uani 1 1 d .
H10A H 0.4508 0.5284 0.9107 0.073 Uiso 1 1 calc R
H10B H 0.4101 0.4661 0.8544 0.073 Uiso 1 1 calc R
C101 C 0.4116(2) 0.45234(19) 0.9809(2) 0.0805(14) Uani 1 1 d .
H10C H 0.4138 0.4865 1.0284 0.121 Uiso 1 1 calc R
H10D H 0.4451 0.4171 0.9919 0.121 Uiso 1 1 calc R
H10E H 0.3750 0.4230 0.9719 0.121 Uiso 1 1 calc R
C103 C 0.30582(14) 0.66450(16) 0.81519(17) 0.0401(8) Uani 1 1 d .
H10F H 0.3170 0.6963 0.8656 0.048 Uiso 1 1 calc R
H10G H 0.2716 0.6332 0.8212 0.048 Uiso 1 1 calc R
C104 C 0.28618(14) 0.71789(17) 0.74158(18) 0.0457(8) Uani 1 1 d .
H10H H 0.2723 0.6874 0.6907 0.055 Uiso 1 1 calc R
H10I H 0.3198 0.7495 0.7338 0.055 Uiso 1 1 calc R
C105 C 0.23656(14) 0.76997(17) 0.75629(18) 0.0509(9) Uani 1 1 d .
H10J H 0.2036 0.7385 0.7646 0.076 Uiso 1 1 calc R
H10K H 0.2236 0.8032 0.7081 0.076 Uiso 1 1 calc R
H10L H 0.2508 0.8015 0.8055 0.076 Uiso 1 1 calc R
N110 N 0.10261(10) 0.11692(12) 0.19208(13) 0.0335(6) Uani 1 1 d .
C111 C 0.15513(13) 0.16809(15) 0.23220(16) 0.0365(7) Uani 1 1 d .
H11A H 0.1481 0.1876 0.2854 0.044 Uiso 1 1 calc R
H11B H 0.1908 0.1357 0.2450 0.044 Uiso 1 1 calc R
C112 C 0.16757(14) 0.23616(16) 0.18109(17) 0.0400(8) Uani 1 1 d .
H11C H 0.1379 0.2767 0.1809 0.048 Uiso 1 1 calc R
H11D H 0.1657 0.2201 0.1232 0.048 Uiso 1 1 calc R
C113 C 0.22979(14) 0.26703(18) 0.22016(19) 0.0513(9) Uani 1 1 d .
H11E H 0.2322 0.2789 0.2786 0.077 Uiso 1 1 calc R
H11F H 0.2373 0.3135 0.1910 0.077 Uiso 1 1 calc R
H11G H 0.2592 0.2281 0.2155 0.077 Uiso 1 1 calc R
C114 C 0.12038(13) 0.07010(15) 0.12307(16) 0.0365(7) Uani 1 1 d .
H11H H 0.1317 0.1062 0.0832 0.044 Uiso 1 1 calc R
H11I H 0.1557 0.0400 0.1478 0.044 Uiso 1 1 calc R
C115 C 0.07440(15) 0.01526(17) 0.07492(19) 0.0497(9) Uani 1 1 d .
H11J H 0.0576 -0.0161 0.1139 0.060 Uiso 1 1 calc R
H11K H 0.0422 0.0447 0.0399 0.060 Uiso 1 1 calc R
C116 C 0.10301(15) -0.03676(16) 0.02078(19) 0.0498(9) Uani 1 1 d .
H11L H 0.1182 -0.0056 -0.0192 0.075 Uiso 1 1 calc R
H11M H 0.0738 -0.0729 -0.0089 0.075 Uiso 1 1 calc R
H11N H 0.1354 -0.0651 0.0557 0.075 Uiso 1 1 calc R
C117 C 0.04824(13) 0.16472(15) 0.15369(16) 0.0353(7) Uani 1 1 d .
H11O H 0.0581 0.1973 0.1097 0.042 Uiso 1 1 calc R
H11P H 0.0166 0.1294 0.1271 0.042 Uiso 1 1 calc R
C118 C 0.02460(14) 0.21595(16) 0.21362(17) 0.0391(8) Uani 1 1 d .
H11Q H 0.0561 0.2501 0.2432 0.047 Uiso 1 1 calc R
H11R H 0.0106 0.1842 0.2550 0.047 Uiso 1 1 calc R
C119 C -0.02644(15) 0.26400(17) 0.16400(19) 0.0532(9) Uani 1 1 d .
H11S H -0.0122 0.2956 0.1236 0.080 Uiso 1 1 calc R
H11T H -0.0421 0.2971 0.2018 0.080 Uiso 1 1 calc R
H11U H -0.0575 0.2299 0.1350 0.080 Uiso 1 1 calc R
C120 C 0.08775(14) 0.06516(15) 0.25889(16) 0.0396(8) Uani 1 1 d .
H12A H 0.0506 0.0381 0.2352 0.048 Uiso 1 1 calc R
H12B H 0.0804 0.0980 0.3044 0.048 Uiso 1 1 calc R
C121 C 0.13385(16) 0.00523(18) 0.2961(2) 0.0550(10) Uani 1 1 d .
H12C H 0.1715 0.0307 0.3202 0.066 Uiso 1 1 calc R
H12D H 0.1404 -0.0303 0.2524 0.066 Uiso 1 1 calc R
C122 C 0.11207(17) -0.03961(18) 0.36372(19) 0.0606(11) Uani 1 1 d .
H12E H 0.1088 -0.0049 0.4090 0.091 Uiso 1 1 calc R
H12F H 0.1400 -0.0805 0.3849 0.091 Uiso 1 1 calc R
H12G H 0.0736 -0.0620 0.3403 0.091 Uiso 1 1 calc R

loop_
_atom_site_aniso_label
_atom_site_aniso_U_11
_atom_site_aniso_U_22
_atom_site_aniso_U_33
_atom_site_aniso_U_23
_atom_site_aniso_U_13
_atom_site_aniso_U_12
B1 0.047(3) 0.0354(19) 0.0247(17) -0.0006(14) 0.0002(16) 0.0038(17)
O1 0.0525(14) 0.0351(11) 0.0260(10) 0.0041(8) 0.0053(9) 0.0081(10)
B2 0.048(3) 0.037(2) 0.0273(18) 0.0028(14) -0.0007(16) 0.0102(18)
O2 0.0456(14) 0.0358(11) 0.0234(10) 0.0030(8) -0.0005(9) 0.0029(10)
O3 0.0498(14) 0.0322(10) 0.0244(10) -0.0001(8) -0.0037(9) 0.0008(10)
O4 0.0419(13) 0.0303(10) 0.0262(10) -0.0010(8) 0.0001(9) 0.0009(9)
O5 0.0450(14) 0.0411(12) 0.0297(11) 0.0076(9) 0.0045(10) 0.0127(10)
O6 0.0539(15) 0.0383(11) 0.0257(11) -0.0015(8) 0.0020(9) 0.0040(10)
O7 0.0468(14) 0.0482(12) 0.0238(10) 0.0039(9) 0.0022(9) 0.0108(11)
O8 0.0534(14) 0.0319(11) 0.0243(10) 0.0026(8) 0.0025(9) 0.0092(10)
C10 0.055(2) 0.0350(17) 0.0222(15) 0.0016(12) 0.0006(14) 0.0029(16)
C11 0.056(2) 0.0355(16) 0.0203(14) 0.0008(12) 0.0009(14) 0.0057(16)
C12 0.061(2) 0.0375(17) 0.0309(17) 0.0025(13) 0.0077(15) 0.0064(17)
C13 0.076(3) 0.0357(18) 0.0411(19) 0.0071(14) 0.0099(18) 0.0022(19)
C14 0.065(3) 0.0442(19) 0.0382(18) 0.0014(15) 0.0098(17) -0.0073(18)
C15 0.058(2) 0.0457(19) 0.0296(17) 0.0023(14) 0.0038(15) 0.0001(18)
C20 0.051(2) 0.0333(16) 0.0275(15) -0.0037(12) -0.0013(14) 0.0069(16)
C21 0.052(2) 0.0323(16) 0.0260(15) -0.0025(12) -0.0012(14) 0.0085(15)
C22 0.063(2) 0.0397(17) 0.0280(16) -0.0025(13) -0.0028(16) 0.0134(18)
C23 0.053(2) 0.0399(18) 0.0432(19) -0.0086(15) -0.0115(16) 0.0072(17)
C24 0.054(2) 0.0381(18) 0.052(2) -0.0032(15) -0.0006(17) 0.0015(16)
C25 0.050(2) 0.0340(17) 0.0414(18) 0.0020(13) 0.0012(16) 0.0013(16)
C30 0.050(2) 0.0261(15) 0.0277(15) -0.0041(12) -0.0002(14) 0.0022(15)
C31 0.046(2) 0.0289(15) 0.0258(15) -0.0008(12) 0.0006(13) 0.0029(14)
C32 0.052(2) 0.0311(16) 0.0379(18) 0.0044(13) 0.0030(15) 0.0075(16)
C33 0.065(3) 0.0322(17) 0.050(2) 0.0095(15) 0.0092(18) 0.0044(17)
C34 0.054(2) 0.0267(16) 0.067(2) 0.0004(15) 0.0106(19) -0.0058(16)
C35 0.047(2) 0.0299(16) 0.050(2) -0.0042(14) -0.0026(16) -0.0027(16)
C40 0.045(2) 0.0368(16) 0.0196(14) -0.0033(12) 0.0007(13) 0.0038(16)
C41 0.044(2) 0.0362(16) 0.0176(14) -0.0023(11) -0.0011(13) 0.0039(15)
C42 0.050(2) 0.0404(18) 0.0290(16) -0.0028(13) -0.0034(15) 0.0080(17)
C43 0.044(2) 0.057(2) 0.0376(18) -0.0116(15) -0.0009(15) 0.0064(18)
C44 0.044(2) 0.057(2) 0.0405(19) -0.0162(16) 0.0056(16) -0.0092(18)
C45 0.050(2) 0.0421(18) 0.0308(16) -0.0079(13) 0.0048(15) -0.0076(17)
C50 0.050(2) 0.0482(19) 0.0240(15) 0.0135(13) 0.0072(15) 0.0112(17)
C51 0.069(3) 0.0449(19) 0.0296(17) 0.0116(14) 0.0168(17) 0.0195(19)
C52 0.080(3) 0.057(2) 0.050(2) 0.0253(18) 0.026(2) 0.029(2)
C53 0.059(3) 0.085(3) 0.066(3) 0.043(2) 0.026(2) 0.029(2)
C54 0.048(3) 0.084(3) 0.063(2) 0.035(2) 0.0110(19) 0.009(2)
C55 0.053(2) 0.054(2) 0.044(2) 0.0197(16) 0.0095(17) 0.0077(19)
C60 0.067(3) 0.0363(18) 0.0250(16) 0.0022(13) -0.0073(16) 0.0061(17)
C61 0.079(3) 0.0375(18) 0.0272(17) 0.0065(13) 0.0064(17) 0.0172(19)
C62 0.120(4) 0.042(2) 0.037(2) 0.0015(16) 0.012(2) 0.024(2)
C63 0.153(5) 0.052(2) 0.036(2) -0.0106(18) 0.002(3) 0.016(3)
C64 0.122(4) 0.047(2) 0.049(2) -0.0035(18) -0.030(3) -0.006(3)
C65 0.077(3) 0.047(2) 0.043(2) -0.0008(16) -0.0127(19) 0.004(2)
C70 0.050(2) 0.0473(19) 0.0227(15) 0.0112(13) 0.0017(15) 0.0111(17)
C71 0.054(2) 0.0386(17) 0.0311(17) 0.0106(13) 0.0077(15) 0.0128(16)
C72 0.059(3) 0.047(2) 0.0421(19) 0.0086(15) 0.0133(18) 0.0179(18)
C73 0.051(3) 0.069(2) 0.051(2) 0.0133(18) 0.0112(19) 0.017(2)
C74 0.050(3) 0.073(2) 0.043(2) 0.0092(18) -0.0017(18) 0.005(2)
C75 0.049(2) 0.057(2) 0.0299(17) 0.0042(14) -0.0019(16) 0.0080(18)
C80 0.058(2) 0.0326(16) 0.0247(15) 0.0054(12) 0.0086(15) 0.0080(16)
C81 0.055(2) 0.0346(16) 0.0306(16) 0.0090(13) 0.0086(15) 0.0111(16)
C82 0.062(3) 0.0425(19) 0.0402(19) 0.0110(15) 0.0142(17) 0.0155(18)
C83 0.075(3) 0.0328(17) 0.046(2) -0.0011(15) 0.0199(19) 0.0096(19)
C84 0.062(3) 0.0423(19) 0.048(2) -0.0070(15) 0.0113(18) -0.0013(18)
C85 0.053(2) 0.0430(18) 0.0374(18) -0.0034(14) 0.0056(16) 0.0044(17)
N90 0.0501(18) 0.0380(14) 0.0269(13) -0.0020(10) 0.0023(12) 0.0030(13)
C91 0.055(2) 0.0440(18) 0.0268(15) -0.0061(13) 0.0017(14) 0.0052(16)
C92 0.061(3) 0.052(2) 0.045(2) -0.0130(16) 0.0058(18) -0.0040(18)
C94 0.064(3) 0.0474(19) 0.0417(19) -0.0075(15) -0.0048(17) 0.0071(18)
C95 0.053(2) 0.0454(18) 0.0291(16) 0.0011(13) 0.0020(15) 0.0069(17)
C96 0.055(2) 0.0419(18) 0.0350(17) 0.0014(14) 0.0046(15) 0.0013(17)
C98 0.063(3) 0.049(2) 0.0384(19) 0.0018(15) 0.0040(17) -0.0017(18)
C99 0.074(3) 0.0379(17) 0.0260(16) 0.0001(13) 0.0033(16) 0.0033(17)
C100 0.092(3) 0.048(2) 0.039(2) 0.0002(15) 0.0048(19) 0.014(2)
C101 0.143(4) 0.054(2) 0.038(2) 0.0058(17) 0.003(2) 0.024(2)
C103 0.051(2) 0.0358(16) 0.0321(16) -0.0049(13) 0.0064(15) 0.0020(16)
C104 0.049(2) 0.0459(18) 0.0399(18) 0.0021(14) 0.0049(16) 0.0043(17)
C105 0.054(2) 0.053(2) 0.0403(19) -0.0028(15) -0.0017(16) 0.0068(18)
N110 0.0434(16) 0.0315(13) 0.0218(12) 0.0001(10) -0.0011(11) 0.0005(12)
C111 0.041(2) 0.0402(16) 0.0241(15) -0.0026(13) -0.0019(13) 0.0010(15)
C112 0.047(2) 0.0415(17) 0.0285(16) -0.0050(13) 0.0028(14) -0.0041(15)
C113 0.056(2) 0.055(2) 0.0411(19) -0.0090(15) 0.0068(17) -0.0123(18)
C114 0.049(2) 0.0340(16) 0.0246(15) -0.0012(12) 0.0031(14) 0.0030(15)
C115 0.064(3) 0.0434(18) 0.0407(19) -0.0120(15) 0.0090(17) -0.0039(17)
C116 0.064(3) 0.0417(18) 0.0423(19) -0.0100(14) 0.0097(17) -0.0019(17)
C117 0.0389(19) 0.0357(16) 0.0263(15) -0.0022(12) -0.0038(13) 0.0006(14)
C118 0.045(2) 0.0367(16) 0.0321(16) -0.0036(13) 0.0011(14) -0.0007(15)
C119 0.057(2) 0.050(2) 0.048(2) -0.0005(16) 0.0038(17) 0.0127(18)
C120 0.054(2) 0.0371(17) 0.0259(15) 0.0007(12) 0.0055(14) -0.0022(15)
C121 0.073(3) 0.047(2) 0.043(2) 0.0121(15) 0.0075(18) 0.0127(19)
C122 0.096(3) 0.0432(19) 0.038(2) 0.0096(15) 0.0050(19) -0.001(2)

loop_
_atom_type_symbol
_atom_type_description
_atom_type_scat_dispersion_real
_atom_type_scat_dispersion_imag
_atom_type_scat_source
C C 0.0181 0.0091 'International Tables Vol C Tables 4.2.6.8 and 6.1.1.4'
H H 0.0000 0.0000 'International Tables Vol C Tables 4.2.6.8 and 6.1.1.4'
B B 0.0090 0.0039 'International Tables Vol C Tables 4.2.6.8 and 6.1.1.4'
N N 0.0311 0.0180 'International Tables Vol C Tables 4.2.6.8 and 6.1.1.4'
O O 0.0492 0.0322 'International Tables Vol C Tables 4.2.6.8 and 6.1.1.4'

loop_
_geom_angle_atom_site_label_1
_geom_angle_atom_site_label_2
_geom_angle_atom_site_label_3
_geom_angle
_geom_angle_publ_flag
O1 B1 O2 112.5(2) y
O1 B1 O3 103.6(2) y
O2 B1 O3 112.8(3) y
O1 B1 O4 112.7(3) y
O2 B1 O4 103.7(2) y
O3 B1 O4 111.8(2) y
C10 O1 B1 117.7(2) y
O5 B2 O8 113.1(3) y
O5 B2 O6 112.3(3) y
O8 B2 O6 102.9(2) y
O5 B2 O7 103.7(2) y
O8 B2 O7 112.5(2) y
O6 B2 O7 112.6(3) y
C20 O2 B1 117.1(2) y
C30 O3 B1 117.8(2) y
C40 O4 B1 119.6(2) y
C50 O5 B2 118.6(2) y
C60 O6 B2 119.6(2) y
C70 O7 B2 119.1(2) y
C80 O8 B2 120.4(2) y
O1 C10 C15 118.9(3) y
O1 C10 C11 120.3(3) y
C15 C10 C11 120.6(3) y
C12 C11 C10 118.4(3) y
C12 C11 C21 120.9(3) y
C10 C11 C21 120.7(3) y
C13 C12 C11 121.0(3) y
C12 C13 C14 120.2(3) y
C13 C14 C15 119.7(3) y
C10 C15 C14 120.0(3) y
O2 C20 C25 119.1(3) y
O2 C20 C21 120.6(3) y
C25 C20 C21 120.2(3) y
C20 C21 C22 117.5(3) y
C20 C21 C11 119.0(3) y
C22 C21 C11 123.4(3) y
C23 C22 C21 122.3(3) y
C22 C23 C24 119.0(3) y
C23 C24 C25 119.9(3) y
C20 C25 C24 121.0(3) y
O3 C30 C35 118.8(3) y
O3 C30 C31 120.3(3) y
C35 C30 C31 120.7(3) y
C32 C31 C30 118.6(3) y
C32 C31 C41 121.0(3) y
C30 C31 C41 120.4(2) y
C33 C32 C31 120.7(3) y
C34 C33 C32 119.6(3) y
C33 C34 C35 120.7(3) y
C30 C35 C34 119.6(3) y
O4 C40 C45 118.5(3) y
O4 C40 C41 121.0(3) y
C45 C40 C41 120.3(3) y
C42 C41 C40 118.0(3) y
C42 C41 C31 121.7(3) y
C40 C41 C31 120.3(3) y
C43 C42 C41 122.0(3) y
C44 C43 C42 118.8(3) y
C43 C44 C45 120.3(3) y
C44 C45 C40 120.5(3) y
O5 C50 C55 118.3(3) y
O5 C50 C51 120.8(3) y
C55 C50 C51 120.7(3) y
C50 C51 C52 117.3(3) y
C50 C51 C61 120.8(3) y
C52 C51 C61 121.9(3) y
C53 C52 C51 121.6(4) y
C54 C53 C52 120.0(4) y
C53 C54 C55 119.3(4) y
C50 C55 C54 121.0(3) y
O6 C60 C61 119.7(3) y
O6 C60 C65 119.1(3) y
C61 C60 C65 121.1(3) y
C60 C61 C62 118.2(4) y
C60 C61 C51 120.8(3) y
C62 C61 C51 120.9(4) y
C63 C62 C61 121.1(4) y
C62 C63 C64 119.9(4) y
C63 C64 C65 120.2(4) y
C60 C65 C64 119.4(4) y
O7 C70 C75 119.1(3) y
O7 C70 C71 120.0(3) y
C75 C70 C71 120.8(3) y
C72 C71 C70 117.3(3) y
C72 C71 C81 121.9(3) y
C70 C71 C81 120.7(3) y
C73 C72 C71 122.0(3) y
C74 C73 C72 119.7(3) y
C73 C74 C75 119.5(3) y
C74 C75 C70 120.6(3) y
O8 C80 C85 118.4(3) y
O8 C80 C81 120.8(3) y
C85 C80 C81 120.8(3) y
C82 C81 C80 117.1(3) y
C82 C81 C71 120.8(3) y
C80 C81 C71 122.0(3) y
C83 C82 C81 122.4(3) y
C82 C83 C84 119.4(3) y
C83 C84 C85 119.9(3) y
C84 C85 C80 120.5(3) y
C103 N90 C91 111.1(2) y
C103 N90 C95 111.0(2) y
C91 N90 C95 105.6(2) y
C103 N90 C99 106.4(2) y
C91 N90 C99 111.8(2) y
C95 N90 C99 110.9(2) y
C92 C91 N90 117.5(3) y
C91 C92 C94 109.3(3) y
N90 C95 C96 117.6(3) y
C98 C96 C95 108.9(3) y
C100 C99 N90 117.4(3) y
C99 C100 C101 109.6(3) y
N90 C103 C104 117.1(2) y
C103 C104 C105 110.1(3) y
C120 N110 C114 111.4(2) y
C120 N110 C117 109.0(2) y
C114 N110 C117 108.29(19) y
C120 N110 C111 108.4(2) y
C114 N110 C111 108.2(2) y
C117 N110 C111 111.7(2) y
C112 C111 N110 116.2(2) y
C111 C112 C113 108.3(2) y
C115 C114 N110 116.8(2) y
C116 C115 C114 109.4(3) y
C118 C117 N110 115.6(2) y
C117 C118 C119 108.6(2) y
N110 C120 C121 116.5(3) y
C120 C121 C122 109.1(3) y

loop_
_geom_bond_atom_site_label_1
_geom_bond_atom_site_label_2
_geom_bond_distance
_geom_bond_publ_flag
B1 O1 1.456(4) y
B1 O2 1.459(4) y
B1 O3 1.466(4) y
B1 O4 1.473(4) y
O1 C10 1.362(3) y
B2 O5 1.455(4) y
B2 O8 1.466(4) y
B2 O6 1.467(4) y
B2 O7 1.472(4) y
O2 C20 1.371(3) y
O3 C30 1.365(3) y
O4 C40 1.370(3) y
O5 C50 1.365(3) y
O6 C60 1.368(3) y
O7 C70 1.367(4) y
O8 C80 1.362(3) y
C10 C15 1.382(4) y
C10 C11 1.399(4) y
C11 C12 1.397(4) y
C11 C21 1.478(4) y
C12 C13 1.373(4) y
C13 C14 1.388(4) y
C14 C15 1.390(4) y
C20 C25 1.385(4) y
C20 C21 1.402(4) y
C21 C22 1.411(4) y
C22 C23 1.381(4) y
C23 C24 1.388(4) y
C24 C25 1.392(4) y
C30 C35 1.381(4) y
C30 C31 1.400(4) y
C31 C32 1.396(4) y
C31 C41 1.487(4) y
C32 C33 1.384(4) y
C33 C34 1.382(4) y
C34 C35 1.385(4) y
C40 C45 1.385(4) y
C40 C41 1.399(4) y
C41 C42 1.391(4) y
C42 C43 1.390(4) y
C43 C44 1.383(4) y
C44 C45 1.385(4) y
C50 C55 1.384(4) y
C50 C51 1.397(4) y
C51 C52 1.404(4) y
C51 C61 1.478(5) y
C52 C53 1.392(5) y
C53 C54 1.373(5) y
C54 C55 1.391(4) y
C60 C61 1.381(4) y
C60 C65 1.384(4) y
C61 C62 1.405(4) y
C62 C63 1.373(6) y
C63 C64 1.374(6) y
C64 C65 1.396(5) y
C70 C75 1.384(4) y
C70 C71 1.401(4) y
C71 C72 1.390(4) y
C71 C81 1.487(4) y
C72 C73 1.384(4) y
C73 C74 1.381(4) y
C74 C75 1.382(4) y
C80 C85 1.388(4) y
C80 C81 1.403(4) y
C81 C82 1.399(4) y
C82 C83 1.380(4) y
C83 C84 1.385(4) y
C84 C85 1.386(4) y
N90 C103 1.508(3) y
N90 C91 1.518(3) y
N90 C95 1.519(4) y
N90 C99 1.520(3) y
C91 C92 1.508(4) y
C92 C94 1.529(4) y
C95 C96 1.519(4) y
C96 C98 1.519(4) y
C99 C100 1.510(4) y
C100 C101 1.533(4) y
C103 C104 1.509(4) y
C104 C105 1.518(4) y
N110 C120 1.511(3) y
N110 C114 1.518(3) y
N110 C117 1.522(3) y
N110 C111 1.531(3) y
C111 C112 1.509(4) y
C112 C113 1.537(4) y
C114 C115 1.513(4) y
C115 C116 1.513(4) y
C117 C118 1.510(4) y
C118 C119 1.526(4) y
C120 C121 1.517(4) y
C121 C122 1.525(4) y

loop_
_geom_torsion_atom_site_label_1
_geom_torsion_atom_site_label_2
_geom_torsion_atom_site_label_3
_geom_torsion_atom_site_label_4
_geom_torsion
_geom_torsion_publ_flag
O2 B1 O1 C10 -37.3(4) y
O3 B1 O1 C10 -159.5(2) y
O4 B1 O1 C10 79.6(3) y
O1 B1 O2 C20 -49.8(3) y
O3 B1 O2 C20 67.0(3) y
O4 B1 O2 C20 -171.9(2) y
O1 B1 O3 C30 -167.6(2) y
O2 B1 O3 C30 70.4(3) y
O4 B1 O3 C30 -46.0(4) y
O1 B1 O4 C40 75.6(3) y
O2 B1 O4 C40 -162.4(2) y
O3 B1 O4 C40 -40.5(4) y
O8 B2 O5 C50 -75.3(3) y
O6 B2 O5 C50 40.6(3) y
O7 B2 O5 C50 162.5(2) y
O5 B2 O6 C60 45.4(4) y
O8 B2 O6 C60 167.3(3) y
O7 B2 O6 C60 -71.3(4) y
O5 B2 O7 C70 168.6(2) y
O8 B2 O7 C70 46.0(4) y
O6 B2 O7 C70 -69.7(3) y
O5 B2 O8 C80 -77.8(3) y
O6 B2 O8 C80 160.8(2) y
O7 B2 O8 C80 39.4(4) y
B1 O1 C10 C15 -112.2(3) y
B1 O1 C10 C11 71.4(3) y
O1 C10 C11 C12 174.6(2) y
C15 C10 C11 C12 -1.7(4) y
O1 C10 C11 C21 -7.9(4) y
C15 C10 C11 C21 175.8(2) y
C10 C11 C12 C13 2.5(4) y
C21 C11 C12 C13 -175.0(3) y
C11 C12 C13 C14 -1.1(4) y
C12 C13 C14 C15 -1.0(5) y
O1 C10 C15 C14 -176.8(2) y
C11 C10 C15 C14 -0.3(4) y
C13 C14 C15 C10 1.7(4) y
B1 O2 C20 C25 -114.8(3) y
B1 O2 C20 C21 69.4(3) y
O2 C20 C21 C22 178.4(2) y
C25 C20 C21 C22 2.6(4) y
O2 C20 C21 C11 1.6(4) y
C25 C20 C21 C11 -174.1(3) y
C12 C11 C21 C20 134.3(3) y
C10 C11 C21 C20 -43.2(4) y
C12 C11 C21 C22 -42.3(4) y
C10 C11 C21 C22 140.3(3) y
C20 C21 C22 C23 -1.0(4) y
C11 C21 C22 C23 175.6(3) y
C21 C22 C23 C24 -1.2(5) y
C22 C23 C24 C25 1.8(5) y
O2 C20 C25 C24 -177.9(3) y
C21 C20 C25 C24 -2.1(4) y
C23 C24 C25 C20 -0.2(5) y
B1 O3 C30 C35 -111.9(3) y
B1 O3 C30 C31 72.0(4) y
O3 C30 C31 C32 177.2(2) y
C35 C30 C31 C32 1.2(4) y
O3 C30 C31 C41 -4.4(4) y
C35 C30 C31 C41 179.6(3) y
C30 C31 C32 C33 -0.2(4) y
C41 C31 C32 C33 -178.6(3) y
C31 C32 C33 C34 0.0(5) y
C32 C33 C34 C35 -0.9(5) y
O3 C30 C35 C34 -178.2(3) y
C31 C30 C35 C34 -2.1(4) y
C33 C34 C35 C30 2.0(5) y
B1 O4 C40 C45 -118.1(3) y
B1 O4 C40 C41 67.6(3) y
O4 C40 C41 C42 176.0(2) y
C45 C40 C41 C42 1.9(4) y
O4 C40 C41 C31 -2.3(4) y
C45 C40 C41 C31 -176.5(2) y
C32 C31 C41 C42 -41.9(4) y
C30 C31 C41 C42 139.7(3) y
C32 C31 C41 C40 136.3(3) y
C30 C31 C41 C40 -42.0(4) y
C40 C41 C42 C43 -1.3(4) y
C31 C41 C42 C43 177.0(3) y
C41 C42 C43 C44 -0.1(4) y
C42 C43 C44 C45 1.0(4) y
C43 C44 C45 C40 -0.4(4) y
O4 C40 C45 C44 -175.4(2) y
C41 C40 C45 C44 -1.0(4) y
B2 O5 C50 C55 116.4(3) y
B2 O5 C50 C51 -68.4(3) y
O5 C50 C51 C52 -176.5(3) y
C55 C50 C51 C52 -1.4(4) y
O5 C50 C51 C61 3.8(4) y
C55 C50 C51 C61 178.8(3) y
C50 C51 C52 C53 0.3(5) y
C61 C51 C52 C53 -180.0(3) y
C51 C52 C53 C54 1.5(5) y
C52 C53 C54 C55 -2.1(5) y
O5 C50 C55 C54 176.0(3) y
C51 C50 C55 C54 0.8(5) y
C53 C54 C55 C50 1.0(5) y
B2 O6 C60 C61 -68.3(4) y
B2 O6 C60 C65 115.8(3) y
O6 C60 C61 C62 -177.7(2) y
C65 C60 C61 C62 -1.9(5) y
O6 C60 C61 C51 0.2(4) y
C65 C60 C61 C51 176.0(3) y
C50 C51 C61 C60 43.5(4) y
C52 C51 C61 C60 -136.3(3) y
C50 C51 C61 C62 -138.7(3) y
C52 C51 C61 C62 41.5(4) y
C60 C61 C62 C63 0.7(5) y
C51 C61 C62 C63 -177.1(3) y
C61 C62 C63 C64 0.9(6) y
C62 C63 C64 C65 -1.3(6) y
O6 C60 C65 C64 177.3(3) y
C61 C60 C65 C64 1.5(5) y
C63 C64 C65 C60 0.2(5) y
B2 O7 C70 C75 113.9(3) y
B2 O7 C70 C71 -70.4(3) y
O7 C70 C71 C72 -174.0(2) y
C75 C70 C71 C72 1.6(4) y
O7 C70 C71 C81 4.7(4) y
C75 C70 C71 C81 -179.7(3) y
C70 C71 C72 C73 -2.0(4) y
C81 C71 C72 C73 179.4(3) y
C71 C72 C73 C74 1.2(5) y
C72 C73 C74 C75 0.0(5) y
C73 C74 C75 C70 -0.3(5) y
O7 C70 C75 C74 175.1(3) y
C71 C70 C75 C74 -0.5(4) y
B2 O8 C80 C85 118.2(3) y
B2 O8 C80 C81 -66.1(4) y
O8 C80 C81 C82 -174.7(2) y
C85 C80 C81 C82 0.9(4) y
O8 C80 C81 C71 3.2(4) y
C85 C80 C81 C71 178.9(3) y
C72 C71 C81 C82 36.5(4) y
C70 C71 C81 C82 -142.2(3) y
C72 C71 C81 C80 -141.4(3) y
C70 C71 C81 C80 40.0(4) y
C80 C81 C82 C83 -1.5(4) y
C71 C81 C82 C83 -179.4(3) y
C81 C82 C83 C84 1.2(5) y
C82 C83 C84 C85 -0.5(5) y
C83 C84 C85 C80 0.0(5) y
O8 C80 C85 C84 175.5(3) y
C81 C80 C85 C84 -0.3(4) y
C103 N90 C91 C92 -60.4(3) y
C95 N90 C91 C92 179.2(3) y
C99 N90 C91 C92 58.4(4) y
N90 C91 C92 C94 168.6(2) y
C103 N90 C95 C96 58.6(3) y
C91 N90 C95 C96 179.2(2) y
C99 N90 C95 C96 -59.5(3) y
N90 C95 C96 C98 171.8(2) y
C103 N90 C99 C100 -175.6(3) y
C91 N90 C99 C100 62.9(4) y
C95 N90 C99 C100 -54.7(3) y
N90 C99 C100 C101 179.5(3) y
C91 N90 C103 C104 -51.1(3) y
C95 N90 C103 C104 66.2(3) y
C99 N90 C103 C104 -173.0(2) y
N90 C103 C104 C105 -177.9(2) y
C120 N110 C111 C112 -166.2(2) y
C114 N110 C111 C112 73.0(3) y
C117 N110 C111 C112 -46.1(3) y
N110 C111 C112 C113 -165.4(2) y
C120 N110 C114 C115 61.1(3) y
C117 N110 C114 C115 -58.7(3) y
C111 N110 C114 C115 -180.0(2) y
N110 C114 C115 C116 -169.4(2) y
C120 N110 C117 C118 59.3(3) y
C114 N110 C117 C118 -179.4(2) y
C111 N110 C117 C118 -60.4(3) y
N110 C117 C118 C119 175.6(2) y
C114 N110 C120 C121 52.5(3) y
C117 N110 C120 C121 171.9(2) y
C111 N110 C120 C121 -66.3(3) y
N110 C120 C121 C122 178.3(2) y
